data_4338134
loop_
_publ_author_name
'Kaub, Christoph'
'Augenstein, Timo'
'Bauer, Thomas O.'
'Rothe, Elisa'
'Esmezjan, Lars'
'Sch\"unemann, Volker'
'Roesky, Peter W.'

_publ_section_title
;
 High-coordinate gold(i) complexes with dithiocarboxylate ligands.
;
_journal_issue 9
_journal_name_full 'Inorganic chemistry'
_journal_page_first 4491
_journal_page_last 4499
_journal_paper_doi 10.1021/ic500151j
_journal_volume 53
_journal_year 2014
_chemical_formula_moiety 'C61 H53 Au2 Fe P4 S2, Cl'
_chemical_formula_sum 'C61 H53 Au2 Cl Fe P4 S2'
_chemical_formula_weight 1459.26
_chemical_name_systematic
;
 ?
;
_space_group_crystal_system monoclinic
_space_group_IT_number 14
_space_group_name_Hall '-P 2yn'
_space_group_name_H-M_alt 'P 1 21/n 1'
_symmetry_space_group_name_Hall '-P 2yn'
_symmetry_space_group_name_H-M 'P 1 21/n 1'
_atom_sites_solution_hydrogens geom
_atom_sites_solution_primary direct
_audit_creation_date 2013-09-02
_audit_creation_method
;
  Olex2 1.2
  (compiled Apr 23 2013 17:59:47, GUI svn.r4466)
;
_cell_angle_alpha 90
_cell_angle_beta 95.9479(18)
_cell_angle_gamma 90
_cell_formula_units_Z 4
_cell_length_a 11.6660(3)
_cell_length_b 22.0215(4)
_cell_length_c 23.4212(5)
_cell_measurement_reflns_used 28753
_cell_measurement_temperature 150(2)
_cell_measurement_theta_max 26.14
_cell_measurement_theta_min 1.27
_cell_volume 5984.6(2)
_computing_cell_refinement 'STOE X-AREA'
_computing_data_collection 'STOE X-AREA'
_computing_data_reduction 'STOE X-RED'
_computing_molecular_graphics
;
O. V. Dolomanov, L. J. Bourhis, R. J. Gildea, J. A. K. Howard and H. Puschmann,
OLEX2: a complete structure solution, refinement and analysis program.
J. Appl. Cryst. (2009). 42, 339-341.
;
_computing_publication_material
;
O. V. Dolomanov, L. J. Bourhis, R. J. Gildea, J. A. K. Howard and H. Puschmann,
OLEX2: a complete structure solution, refinement and analysis program.
J. Appl. Cryst. (2009). 42, 339-341.
;
_computing_structure_refinement
;
SHELXL, G.M. Sheldrick, Acta Cryst.
(2008). A64, 112-122
;
_computing_structure_solution
;
SHELXS, G.M. Sheldrick, Acta Cryst.
(2008). A64, 112-122
;
_diffrn_ambient_temperature 150(2)
_diffrn_detector_area_resol_mean 6.67
_diffrn_measured_fraction_theta_full 0.999
_diffrn_measured_fraction_theta_max 0.994
_diffrn_measurement_device_type 'STOE IPDS 2'
_diffrn_measurement_method 'rotation method'
_diffrn_radiation_monochromator graphite
_diffrn_radiation_type MoK\a
_diffrn_radiation_wavelength 0.71073
_diffrn_reflns_av_R_equivalents 0.0417
_diffrn_reflns_av_unetI/netI 0.0434
_diffrn_reflns_Laue_measured_fraction_full 0.999
_diffrn_reflns_Laue_measured_fraction_max 0.994
_diffrn_reflns_limit_h_max 14
_diffrn_reflns_limit_h_min -14
_diffrn_reflns_limit_k_max 26
_diffrn_reflns_limit_k_min -26
_diffrn_reflns_limit_l_max 26
_diffrn_reflns_limit_l_min -28
_diffrn_reflns_number 32828
_diffrn_reflns_point_group_measured_fraction_full 0.999
_diffrn_reflns_point_group_measured_fraction_max 0.994
_diffrn_reflns_theta_full 25.242
_diffrn_reflns_theta_max 25.638
_diffrn_reflns_theta_min 1.272
_diffrn_source 'sealed X-ray tube, 12 x 0.4 mm long-fine focus'
_exptl_absorpt_coefficient_mu 5.388
_exptl_absorpt_correction_T_max 0.7482
_exptl_absorpt_correction_T_min 0.4004
_exptl_absorpt_correction_type integration
_exptl_absorpt_process_details 'STOE X-RED & X-SHAPE'
_exptl_crystal_colour red
_exptl_crystal_density_diffrn 1.620
_exptl_crystal_description prism
_exptl_crystal_F_000 2848
_exptl_crystal_size_max 0.260
_exptl_crystal_size_mid 0.152
_exptl_crystal_size_min 0.056
_platon_squeeze_details
;
;
_refine_diff_density_max 0.874
_refine_diff_density_min -1.487
_refine_diff_density_rms 0.102
_refine_ls_extinction_method none
_refine_ls_goodness_of_fit_ref 0.923
_refine_ls_hydrogen_treatment constr
_refine_ls_matrix_type full
_refine_ls_number_parameters 638
_refine_ls_number_reflns 11255
_refine_ls_number_restraints 0
_refine_ls_restrained_S_all 0.923
_refine_ls_R_factor_all 0.0452
_refine_ls_R_factor_gt 0.0308
_refine_ls_shift/su_max 0.002
_refine_ls_shift/su_mean 0.000
_refine_ls_structure_factor_coef Fsqd
_refine_ls_weighting_details
;
 w=1/[\s^2^(Fo^2^)+(0.0383P)^2^]
 where P=(Fo^2^+2Fc^2^)/3
;
_refine_ls_weighting_scheme calc
_refine_ls_wR_factor_gt 0.0655
_refine_ls_wR_factor_ref 0.0687
_reflns_Friedel_coverage 0.000
_reflns_number_gt 8720
_reflns_number_total 11255
_reflns_threshold_expression 'I > 2\s(I)'
_cod_data_source_file ic500151j_si_003.cif
_cod_data_source_block 3
_cod_depositor_comments 'Adding full bibliography for 4338131--4338134.cif.'
_cod_database_code 4338134
_olex2_refinement_description
;
1. Fixed Uiso
 At 1.2 times of:
  All C(H) groups, All C(H,H) groups
2. Others
 Fixed Sof: H59A(0.5) H59(0.5) C61B(0.5) H61B(0.5) C60B(0.5) H60B(0.5)
 C61A(0.5) H61A(0.5) C60A(0.5) H60A(0.5)
3.a Secondary CH2 refined with riding coordinates:
 C12(H12A,H12B), C37(H37A,H37B)
3.b Aromatic/amide H refined with riding coordinates:
 C36(H36), C49(H49), C45(H45), C26(H26), C47(H47), C42(H42), C28(H28),
 C27(H27), C30(H30), C33(H33), C32(H32), C29(H29), C43(H43), C40(H40), C46(H46),
  C39(H39), C48(H48), C41(H41), C35(H35), C8(H8), C9(H9), C4(H4), C10(H10),
 C7(H7), C6(H6), C3(H3), C2(H2), C5(H5), C34(H34), C18(H18), C14(H14), C15(H15),
  C55(H55), C53(H53), C51(H51), C54(H54), C52(H52), C57(H57), C20(H20),
 C24(H24), C23(H23), C21(H21), C22(H22), C17(H17), C16(H16), C59(H59A),
 C59(H59), C58(H58), C61B(H61B), C60B(H60B), C61A(H61A), C60A(H60A)
;
_shelx_space_group_comment
;
The symmetry employed for this shelxl refinement is uniquely defined
by the following loop, which should always be used as a source of
symmetry information in preference to the above space-group names.
They are only intended as comments.
;
_shelxl_version_number 2013-2

loop_
_space_group_symop_operation_xyz
'x, y, z'
'-x+1/2, y+1/2, -z+1/2'
'-x, -y, -z'
'x-1/2, -y-1/2, z-1/2'

loop_
_atom_site_label
_atom_site_type_symbol
_atom_site_fract_x
_atom_site_fract_y
_atom_site_fract_z
_atom_site_U_iso_or_equiv
_atom_site_adp_type
_atom_site_occupancy
_atom_site_site_symmetry_order
_atom_site_calc_flag
_atom_site_refinement_flags_posn
_atom_site_refinement_flags_adp
_atom_site_refinement_flags_occupancy
_atom_site_disorder_assembly
_atom_site_disorder_group
Au1 Au 0.56442(2) 0.27072(2) 0.43563(2) 0.02834(5) Uani 1 1 d . . . . .
Au2 Au 0.78865(2) 0.26199(2) 0.38876(2) 0.02867(5) Uani 1 1 d . . . . .
P3 P 0.70753(9) 0.27449(6) 0.29526(5) 0.0261(2) Uani 1 1 d . . . . .
P2 P 0.63670(9) 0.23454(6) 0.52428(5) 0.0249(2) Uani 1 1 d . . . . .
C36 C 0.7675(5) 0.1567(3) 0.2680(2) 0.0415(13) Uani 1 1 d . . . . .
H36 H 0.8144 0.1578 0.3026 0.050 Uiso 1 1 calc R U . . .
C49 C 0.6400(4) 0.2648(3) 0.6410(2) 0.0386(12) Uani 1 1 d . . . . .
H49 H 0.6974 0.2356 0.6478 0.046 Uiso 1 1 calc R U . . .
C45 C 0.5101(4) 0.3211(2) 0.5758(2) 0.0358(11) Uani 1 1 d . . . . .
H45 H 0.4789 0.3297 0.5386 0.043 Uiso 1 1 calc R U . . .
C38 C 0.5955(4) 0.1575(2) 0.5396(2) 0.0281(10) Uani 1 1 d . . . . .
C25 C 0.7804(4) 0.3312(2) 0.2557(2) 0.0293(10) Uani 1 1 d . . . . .
C44 C 0.5940(4) 0.2772(2) 0.5852(2) 0.0285(10) Uani 1 1 d . . . . .
C26 C 0.8328(5) 0.3161(3) 0.2065(2) 0.0427(13) Uani 1 1 d . . . . .
H26 H 0.8284 0.2767 0.1923 0.051 Uiso 1 1 calc R U . . .
C47 C 0.5169(4) 0.3395(3) 0.6767(2) 0.0423(13) Uani 1 1 d . . . . .
H47 H 0.4909 0.3602 0.7075 0.051 Uiso 1 1 calc R U . . .
C42 C 0.6133(5) 0.0656(2) 0.5961(2) 0.0409(12) Uani 1 1 d . . . . .
H42 H 0.6524 0.0426 0.6252 0.049 Uiso 1 1 calc R U . . .
C28 C 0.8985(5) 0.4187(3) 0.2000(2) 0.0436(13) Uani 1 1 d . . . . .
H28 H 0.9380 0.4481 0.1813 0.052 Uiso 1 1 calc R U . . .
C27 C 0.8915(5) 0.3605(3) 0.1790(3) 0.0468(14) Uani 1 1 d . . . . .
H27 H 0.9262 0.3507 0.1462 0.056 Uiso 1 1 calc R U . . .
C30 C 0.7894(4) 0.3900(2) 0.2765(2) 0.0351(11) Uani 1 1 d . . . . .
H30 H 0.7561 0.4002 0.3097 0.042 Uiso 1 1 calc R U . . .
C33 C 0.6295(5) 0.1510(3) 0.1667(3) 0.0529(16) Uani 1 1 d . . . . .
H33 H 0.5817 0.1489 0.1324 0.063 Uiso 1 1 calc R U . . .
C32 C 0.6312(4) 0.2044(3) 0.1989(2) 0.0410(12) Uani 1 1 d . . . . .
H32 H 0.5864 0.2375 0.1859 0.049 Uiso 1 1 calc R U . . .
C31 C 0.7014(4) 0.2070(2) 0.2509(2) 0.0308(10) Uani 1 1 d . . . . .
C29 C 0.8477(4) 0.4338(2) 0.2483(3) 0.0410(13) Uani 1 1 d . . . . .
H29 H 0.8524 0.4734 0.2621 0.049 Uiso 1 1 calc R U . . .
C43 C 0.6531(4) 0.1232(2) 0.5838(2) 0.0331(11) Uani 1 1 d . . . . .
H43 H 0.7181 0.1389 0.6050 0.040 Uiso 1 1 calc R U . . .
C40 C 0.4586(4) 0.0756(2) 0.5212(3) 0.0408(13) Uani 1 1 d . . . . .
H40 H 0.3933 0.0596 0.5003 0.049 Uiso 1 1 calc R U . . .
C46 C 0.4714(4) 0.3527(3) 0.6216(2) 0.0426(13) Uani 1 1 d . . . . .
H46 H 0.4151 0.3825 0.6149 0.051 Uiso 1 1 calc R U . . .
C39 C 0.4987(4) 0.1329(2) 0.5081(2) 0.0327(11) Uani 1 1 d . . . . .
H39 H 0.4605 0.1550 0.4781 0.039 Uiso 1 1 calc R U . . .
C48 C 0.6007(5) 0.2959(3) 0.6865(2) 0.0451(13) Uani 1 1 d . . . . .
H48 H 0.6312 0.2872 0.7239 0.054 Uiso 1 1 calc R U . . .
C41 C 0.5167(5) 0.0426(2) 0.5654(2) 0.0423(13) Uani 1 1 d . . . . .
H41 H 0.4898 0.0043 0.5744 0.051 Uiso 1 1 calc R U . . .
C35 C 0.7650(5) 0.1049(3) 0.2346(3) 0.0476(14) Uani 1 1 d . . . . .
H35 H 0.8109 0.0718 0.2467 0.057 Uiso 1 1 calc R U . . .
Fe1 Fe 0.78042(5) 0.50166(3) 0.54060(3) 0.03051(16) Uani 1 1 d . . . . .
S2 S 0.84026(11) 0.36893(6) 0.43668(6) 0.0401(3) Uani 1 1 d . . . . .
S1 S 0.58350(11) 0.39163(6) 0.42935(6) 0.0401(3) Uani 1 1 d . . . . .
C8 C 0.8771(5) 0.5070(3) 0.6182(2) 0.0444(13) Uani 1 1 d . . . . .
H8 H 0.9399 0.5326 0.6272 0.053 Uiso 1 1 calc R U . . .
C9 C 0.7611(5) 0.5210(3) 0.6249(3) 0.0502(15) Uani 1 1 d . . . . .
H9 H 0.7347 0.5572 0.6392 0.060 Uiso 1 1 calc R U . . .
C4 C 0.7213(4) 0.5749(2) 0.4920(2) 0.0412(13) Uani 1 1 d . . . . .
H4 H 0.6883 0.6100 0.5049 0.049 Uiso 1 1 calc R U . . .
C1 C 0.7448(4) 0.4774(2) 0.4569(2) 0.0300(10) Uani 1 1 d . . . . .
C10 C 0.6924(5) 0.4712(3) 0.6064(2) 0.0461(14) Uani 1 1 d . . . . .
H10 H 0.6128 0.4689 0.6059 0.055 Uiso 1 1 calc R U . . .
C7 C 0.8817(5) 0.4475(3) 0.5953(2) 0.0445(13) Uani 1 1 d . . . . .
H7 H 0.9475 0.4272 0.5865 0.053 Uiso 1 1 calc R U . . .
C6 C 0.7661(5) 0.4246(3) 0.5881(2) 0.0434(13) Uani 1 1 d . . . . .
H6 H 0.7431 0.3865 0.5742 0.052 Uiso 1 1 calc R U . . .
C3 C 0.8411(4) 0.5654(2) 0.4873(2) 0.0371(12) Uani 1 1 d . . . . .
H3 H 0.8996 0.5935 0.4965 0.045 Uiso 1 1 calc R U . . .
C2 C 0.8552(4) 0.5063(2) 0.4663(2) 0.0316(11) Uani 1 1 d . . . . .
H2 H 0.9250 0.4888 0.4596 0.038 Uiso 1 1 calc R U . . .
C5 C 0.6612(4) 0.5209(2) 0.4732(2) 0.0368(12) Uani 1 1 d . . . . .
H5 H 0.5820 0.5148 0.4717 0.044 Uiso 1 1 calc R U . . .
C34 C 0.6955(5) 0.1018(3) 0.1838(3) 0.0472(14) Uani 1 1 d . . . . .
H34 H 0.6933 0.0669 0.1614 0.057 Uiso 1 1 calc R U . . .
C11 C 0.7227(4) 0.4143(2) 0.4409(2) 0.0335(11) Uani 1 1 d . . . . .
P1 P 0.47376(9) 0.26527(6) 0.34229(5) 0.0262(2) Uani 1 1 d . . . . .
P4 P 0.85905(9) 0.20751(6) 0.47080(5) 0.0273(3) Uani 1 1 d . . . . .
C12 C 0.5605(4) 0.3041(2) 0.2929(2) 0.0277(10) Uani 1 1 d . . . . .
H12A H 0.5639 0.3470 0.3023 0.033 Uiso 1 1 calc R U . . .
H12B H 0.5231 0.3001 0.2541 0.033 Uiso 1 1 calc R U . . .
C37 C 0.7936(4) 0.2366(2) 0.5331(2) 0.0296(10) Uani 1 1 d . . . . .
H37A H 0.8212 0.2128 0.5666 0.036 Uiso 1 1 calc R U . . .
H37B H 0.8185 0.2782 0.5401 0.036 Uiso 1 1 calc R U . . .
C18 C 0.2659(4) 0.2961(3) 0.3800(2) 0.0396(12) Uani 1 1 d . . . . .
H18 H 0.2985 0.2801 0.4147 0.048 Uiso 1 1 calc R U . . .
C13 C 0.3321(4) 0.3005(2) 0.3333(2) 0.0316(11) Uani 1 1 d . . . . .
C14 C 0.2848(4) 0.3271(2) 0.2831(2) 0.0368(12) Uani 1 1 d . . . . .
H14 H 0.3291 0.3321 0.2526 0.044 Uiso 1 1 calc R U . . .
C15 C 0.1714(5) 0.3463(3) 0.2780(3) 0.0469(14) Uani 1 1 d . . . . .
H15 H 0.1396 0.3635 0.2436 0.056 Uiso 1 1 calc R U . . .
C55 C 0.7831(4) 0.0993(3) 0.4197(3) 0.0433(13) Uani 1 1 d . . . . .
H55 H 0.7539 0.1235 0.3890 0.052 Uiso 1 1 calc R U . . .
C50 C 0.8368(4) 0.1259(2) 0.4689(2) 0.0313(11) Uani 1 1 d . . . . .
C53 C 0.8160(5) 0.0004(3) 0.4616(3) 0.0589(18) Uani 1 1 d . . . . .
H53 H 0.8108 -0.0417 0.4587 0.071 Uiso 1 1 calc R U . . .
C51 C 0.8781(5) 0.0894(3) 0.5153(3) 0.0428(13) Uani 1 1 d . . . . .
H51 H 0.9131 0.1070 0.5488 0.051 Uiso 1 1 calc R U . . .
C54 C 0.7729(5) 0.0364(3) 0.4162(3) 0.0583(17) Uani 1 1 d . . . . .
H54 H 0.7370 0.0186 0.3830 0.070 Uiso 1 1 calc R U . . .
C52 C 0.8667(5) 0.0269(3) 0.5114(3) 0.0540(16) Uani 1 1 d . . . . .
H52 H 0.8934 0.0026 0.5424 0.065 Uiso 1 1 calc R U . . .
C56 C 1.0130(4) 0.2151(2) 0.4932(2) 0.0340(11) Uani 1 1 d . . . . .
C57 C 1.0561(5) 0.2627(4) 0.5253(3) 0.0634(19) Uani 1 1 d . . . . .
H57 H 1.0064 0.2924 0.5364 0.076 Uiso 1 1 calc R U . . .
C20 C 0.3870(5) 0.1822(3) 0.2578(2) 0.0464(14) Uani 1 1 d . . . . .
H20 H 0.3560 0.2158 0.2376 0.056 Uiso 1 1 calc R U . . .
C19 C 0.4499(4) 0.1899(2) 0.3118(2) 0.0310(10) Uani 1 1 d . . . . .
C24 C 0.4958(5) 0.1400(3) 0.3407(2) 0.0418(13) Uani 1 1 d . . . . .
H24 H 0.5370 0.1448 0.3766 0.050 Uiso 1 1 calc R U . . .
C23 C 0.4812(6) 0.0824(3) 0.3167(3) 0.0614(18) Uani 1 1 d . . . . .
H23 H 0.5141 0.0490 0.3364 0.074 Uiso 1 1 calc R U . . .
C21 C 0.3711(6) 0.1249(3) 0.2349(3) 0.0568(17) Uani 1 1 d . . . . .
H21 H 0.3282 0.1198 0.1995 0.068 Uiso 1 1 calc R U . . .
C22 C 0.4187(6) 0.0746(3) 0.2643(3) 0.0593(17) Uani 1 1 d . . . . .
H22 H 0.4083 0.0360 0.2485 0.071 Uiso 1 1 calc R U . . .
C17 C 0.1514(4) 0.3155(3) 0.3744(3) 0.0527(16) Uani 1 1 d . . . . .
H17 H 0.1069 0.3117 0.4050 0.063 Uiso 1 1 calc R U . . .
C16 C 0.1047(4) 0.3406(3) 0.3228(3) 0.0495(15) Uani 1 1 d . . . . .
H16 H 0.0284 0.3535 0.3185 0.059 Uiso 1 1 calc R U . . .
C59 C 1.2474(5) 0.2243(3) 0.5271(4) 0.075(3) Uani 1 1 d . . . . .
H59A H 1.3211 0.2204 0.5460 0.090 Uiso 0.5 1 calc R U P A 2
H59 H 1.3267 0.2302 0.5311 0.090 Uiso 0.5 1 calc R U P A 1
C58 C 1.1754(5) 0.2677(4) 0.5422(3) 0.075(2) Uani 1 1 d . . . . .
H58 H 1.2040 0.3009 0.5637 0.090 Uiso 1 1 calc R U . . .
C61B C 1.0841(9) 0.1765(5) 0.4605(6) 0.040(3) Uiso 0.5 1 d . . P B 2
H61B H 1.0512 0.1514 0.4314 0.048 Uiso 0.5 1 calc R U P B 2
C60B C 1.2020(10) 0.1785(5) 0.4744(6) 0.044(3) Uiso 0.5 1 d . . P B 2
H60B H 1.2524 0.1553 0.4551 0.053 Uiso 0.5 1 calc R U P B 2
Cl1 Cl 0.57150(11) 0.67213(8) 0.84503(6) 0.0489(4) Uani 1 1 d . . . . .
C61A C 1.0898(9) 0.1715(6) 0.4892(6) 0.042(3) Uiso 0.5 1 d . . P B 1
H61A H 1.0651 0.1346 0.4729 0.050 Uiso 0.5 1 calc R U P B 1
C60A C 1.2067(11) 0.1786(6) 0.5085(6) 0.049(3) Uiso 0.5 1 d . . P B 1
H60A H 1.2550 0.1453 0.5066 0.059 Uiso 0.5 1 calc R U P B 1

loop_
_atom_site_aniso_label
_atom_site_aniso_U_11
_atom_site_aniso_U_22
_atom_site_aniso_U_33
_atom_site_aniso_U_23
_atom_site_aniso_U_13
_atom_site_aniso_U_12
Au1 0.02044(8) 0.04177(11) 0.02258(10) 0.00047(8) 0.00110(6) 0.00022(7)
Au2 0.02062(8) 0.04221(11) 0.02311(10) 0.00083(8) 0.00203(6) 0.00041(7)
P3 0.0240(5) 0.0328(6) 0.0212(6) 0.0001(5) 0.0011(4) -0.0030(5)
P2 0.0202(5) 0.0325(6) 0.0218(6) -0.0018(5) 0.0008(4) -0.0014(5)
C36 0.046(3) 0.044(3) 0.036(3) 0.005(3) 0.010(2) 0.004(2)
C49 0.043(3) 0.044(3) 0.028(3) -0.001(2) 0.002(2) 0.014(2)
C45 0.038(3) 0.045(3) 0.026(3) 0.002(2) 0.007(2) 0.007(2)
C38 0.025(2) 0.034(3) 0.025(2) -0.002(2) 0.0055(18) 0.0002(19)
C25 0.023(2) 0.035(3) 0.030(3) 0.001(2) 0.0013(18) -0.0023(19)
C44 0.025(2) 0.033(3) 0.028(2) 0.000(2) 0.0044(18) -0.0050(18)
C26 0.052(3) 0.041(3) 0.038(3) -0.005(2) 0.019(2) -0.008(2)
C47 0.040(3) 0.057(4) 0.031(3) -0.009(3) 0.009(2) 0.005(3)
C42 0.047(3) 0.035(3) 0.042(3) 0.004(3) 0.011(2) 0.009(2)
C28 0.047(3) 0.044(3) 0.042(3) 0.011(3) 0.013(2) -0.006(2)
C27 0.062(3) 0.046(3) 0.036(3) 0.002(3) 0.023(3) -0.009(3)
C30 0.033(2) 0.036(3) 0.038(3) -0.006(2) 0.010(2) -0.001(2)
C33 0.052(3) 0.058(4) 0.047(4) -0.020(3) -0.002(3) -0.011(3)
C32 0.040(3) 0.045(3) 0.036(3) -0.008(3) -0.003(2) -0.002(2)
C31 0.026(2) 0.039(3) 0.029(3) -0.001(2) 0.0098(19) -0.005(2)
C29 0.041(3) 0.031(3) 0.053(4) 0.003(3) 0.013(2) -0.003(2)
C43 0.031(2) 0.035(3) 0.034(3) 0.000(2) 0.005(2) 0.000(2)
C40 0.034(3) 0.041(3) 0.049(3) -0.009(3) 0.010(2) -0.008(2)
C46 0.039(3) 0.053(3) 0.038(3) -0.003(3) 0.012(2) 0.015(2)
C39 0.026(2) 0.041(3) 0.031(3) -0.005(2) 0.0030(19) 0.001(2)
C48 0.050(3) 0.062(4) 0.023(3) -0.002(3) 0.001(2) 0.008(3)
C41 0.050(3) 0.032(3) 0.048(3) -0.002(3) 0.017(3) -0.005(2)
C35 0.057(3) 0.035(3) 0.054(4) -0.001(3) 0.024(3) 0.003(3)
Fe1 0.0282(3) 0.0319(4) 0.0306(4) -0.0037(3) -0.0009(3) 0.0008(3)
S2 0.0406(7) 0.0348(7) 0.0430(8) -0.0086(6) -0.0047(6) 0.0042(5)
S1 0.0373(7) 0.0377(7) 0.0429(8) -0.0014(6) -0.0083(6) -0.0063(5)
C8 0.049(3) 0.051(3) 0.033(3) -0.002(3) 0.001(2) -0.010(3)
C9 0.057(3) 0.057(4) 0.038(3) -0.014(3) 0.012(3) -0.002(3)
C4 0.042(3) 0.032(3) 0.046(3) -0.002(2) -0.010(2) 0.007(2)
C1 0.031(2) 0.029(3) 0.029(3) 0.001(2) -0.0043(19) 0.0001(19)
C10 0.043(3) 0.057(4) 0.039(3) -0.001(3) 0.007(2) -0.006(3)
C7 0.040(3) 0.054(4) 0.039(3) 0.013(3) 0.000(2) 0.008(3)
C6 0.062(3) 0.037(3) 0.031(3) 0.003(2) 0.005(2) -0.001(3)
C3 0.033(2) 0.033(3) 0.044(3) 0.005(2) -0.004(2) -0.004(2)
C2 0.028(2) 0.032(3) 0.034(3) -0.002(2) 0.000(2) -0.0017(19)
C5 0.031(2) 0.034(3) 0.044(3) -0.002(2) -0.003(2) 0.001(2)
C34 0.051(3) 0.042(3) 0.051(4) -0.014(3) 0.022(3) -0.015(3)
C11 0.041(3) 0.033(3) 0.024(3) 0.002(2) -0.005(2) -0.004(2)
P1 0.0224(5) 0.0340(6) 0.0216(6) -0.0011(5) -0.0006(4) -0.0014(5)
P4 0.0202(5) 0.0368(7) 0.0247(6) 0.0005(5) 0.0017(4) 0.0008(5)
C12 0.028(2) 0.028(2) 0.026(2) -0.002(2) -0.0035(18) -0.0012(18)
C37 0.023(2) 0.040(3) 0.026(2) 0.002(2) 0.0020(18) -0.0021(19)
C18 0.037(3) 0.047(3) 0.036(3) 0.001(3) 0.012(2) -0.002(2)
C13 0.027(2) 0.035(3) 0.033(3) -0.004(2) 0.0042(19) -0.002(2)
C14 0.031(2) 0.042(3) 0.036(3) -0.005(2) -0.001(2) 0.004(2)
C15 0.037(3) 0.058(4) 0.043(3) -0.006(3) -0.011(2) 0.010(3)
C55 0.041(3) 0.043(3) 0.044(3) 0.003(3) 0.000(2) -0.009(2)
C50 0.023(2) 0.041(3) 0.031(3) 0.001(2) 0.0080(19) 0.0016(19)
C53 0.050(3) 0.035(3) 0.095(6) 0.004(4) 0.021(3) -0.002(3)
C51 0.041(3) 0.042(3) 0.046(3) 0.004(3) 0.008(2) 0.012(2)
C54 0.056(4) 0.044(4) 0.074(5) -0.007(3) -0.001(3) -0.021(3)
C52 0.050(3) 0.048(4) 0.065(4) 0.015(3) 0.015(3) 0.015(3)
C56 0.027(2) 0.040(3) 0.035(3) 0.004(2) 0.006(2) -0.003(2)
C57 0.031(3) 0.093(5) 0.068(5) -0.020(4) 0.012(3) -0.005(3)
C20 0.052(3) 0.048(3) 0.037(3) -0.012(3) -0.010(3) -0.006(3)
C19 0.026(2) 0.038(3) 0.029(3) -0.004(2) 0.0043(19) -0.003(2)
C24 0.051(3) 0.039(3) 0.034(3) 0.002(2) 0.000(2) 0.003(2)
C23 0.090(5) 0.035(3) 0.058(4) -0.004(3) 0.005(4) -0.001(3)
C21 0.062(4) 0.062(4) 0.044(4) -0.020(3) -0.006(3) -0.005(3)
C22 0.077(4) 0.045(4) 0.057(4) -0.019(3) 0.013(3) -0.013(3)
C17 0.030(3) 0.064(4) 0.067(4) -0.004(3) 0.019(3) 0.005(3)
C16 0.022(2) 0.052(4) 0.073(4) -0.013(3) 0.000(3) 0.007(2)
C59 0.024(3) 0.074(5) 0.123(7) 0.049(5) -0.013(3) -0.004(3)
C58 0.038(3) 0.129(7) 0.057(4) -0.016(4) -0.007(3) -0.028(4)
Cl1 0.0428(7) 0.0728(10) 0.0287(7) -0.0001(7) -0.0074(5) 0.0033(6)

loop_
_atom_type_symbol
_atom_type_description
_atom_type_scat_dispersion_real
_atom_type_scat_dispersion_imag
_atom_type_scat_source
C C 0.0033 0.0016 'International Tables Vol C Tables 4.2.6.8 and 6.1.1.4'
H H 0.0000 0.0000 'International Tables Vol C Tables 4.2.6.8 and 6.1.1.4'
Au Au -2.0133 8.8022 'International Tables Vol C Tables 4.2.6.8 and 6.1.1.4'
Cl Cl 0.1484 0.1585 'International Tables Vol C Tables 4.2.6.8 and 6.1.1.4'
Fe Fe 0.3463 0.8444 'International Tables Vol C Tables 4.2.6.8 and 6.1.1.4'
P P 0.1023 0.0942 'International Tables Vol C Tables 4.2.6.8 and 6.1.1.4'
S S 0.1246 0.1234 'International Tables Vol C Tables 4.2.6.8 and 6.1.1.4'

loop_
_geom_angle_atom_site_label_1
_geom_angle_atom_site_label_2
_geom_angle_atom_site_label_3
_geom_angle
P2 Au1 Au2 93.28(3)
P2 Au1 S1 111.67(4)
P2 Au1 P1 156.46(5)
S1 Au1 Au2 87.84(3)
P1 Au1 Au2 88.93(3)
P1 Au1 S1 91.83(4)
P3 Au2 Au1 93.05(3)
P3 Au2 S2 110.38(4)
P3 Au2 P4 156.01(4)
S2 Au2 Au1 87.46(3)
P4 Au2 Au1 88.69(3)
P4 Au2 S2 93.60(4)
C25 P3 Au2 113.45(15)
C25 P3 C12 103.1(2)
C31 P3 Au2 115.74(17)
C31 P3 C25 105.3(2)
C31 P3 C12 107.1(2)
C12 P3 Au2 111.18(16)
C38 P2 Au1 115.04(16)
C38 P2 C44 103.3(2)
C38 P2 C37 106.6(2)
C44 P2 Au1 115.09(16)
C44 P2 C37 104.6(2)
C37 P2 Au1 111.32(16)
C31 C36 H36 119.4
C35 C36 H36 119.4
C35 C36 C31 121.2(5)
C44 C49 H49 120.0
C48 C49 H49 120.0
C48 C49 C44 120.0(5)
C44 C45 H45 119.7
C44 C45 C46 120.7(5)
C46 C45 H45 119.7
C43 C38 P2 122.5(4)
C39 C38 P2 118.5(4)
C39 C38 C43 118.9(4)
C26 C25 P3 121.6(4)
C30 C25 P3 119.0(4)
C30 C25 C26 119.3(5)
C49 C44 P2 121.7(4)
C45 C44 P2 119.0(4)
C45 C44 C49 119.2(5)
C25 C26 H26 120.2
C27 C26 C25 119.6(5)
C27 C26 H26 120.2
C46 C47 H47 119.9
C48 C47 H47 119.9
C48 C47 C46 120.2(5)
C43 C42 H42 119.9
C41 C42 H42 119.9
C41 C42 C43 120.2(5)
C27 C28 H28 119.8
C27 C28 C29 120.5(5)
C29 C28 H28 119.8
C26 C27 H27 119.9
C28 C27 C26 120.3(5)
C28 C27 H27 119.9
C25 C30 H30 119.8
C25 C30 C29 120.3(5)
C29 C30 H30 119.8
C32 C33 H33 118.9
C34 C33 H33 118.9
C34 C33 C32 122.3(6)
C33 C32 H32 120.6
C33 C32 C31 118.7(6)
C31 C32 H32 120.6
C36 C31 P3 120.2(4)
C36 C31 C32 118.5(5)
C32 C31 P3 121.3(4)
C28 C29 C30 120.0(5)
C28 C29 H29 120.0
C30 C29 H29 120.0
C38 C43 H43 119.9
C42 C43 C38 120.1(5)
C42 C43 H43 119.9
C39 C40 H40 120.3
C41 C40 H40 120.3
C41 C40 C39 119.4(5)
C45 C46 H46 120.2
C47 C46 C45 119.5(5)
C47 C46 H46 120.2
C38 C39 H39 119.7
C40 C39 C38 120.7(5)
C40 C39 H39 119.7
C49 C48 H48 119.8
C47 C48 C49 120.3(5)
C47 C48 H48 119.8
C42 C41 C40 120.7(5)
C42 C41 H41 119.6
C40 C41 H41 119.6
C36 C35 H35 119.8
C34 C35 C36 120.5(6)
C34 C35 H35 119.8
C8 Fe1 C9 40.4(2)
C8 Fe1 C4 124.9(2)
C8 Fe1 C10 67.9(2)
C8 Fe1 C6 68.4(2)
C8 Fe1 C3 107.9(2)
C4 Fe1 C9 107.9(2)
C4 Fe1 C3 40.7(2)
C1 Fe1 C8 155.9(2)
C1 Fe1 C9 161.6(2)
C1 Fe1 C4 69.4(2)
C1 Fe1 C10 124.8(2)
C1 Fe1 C7 120.0(2)
C1 Fe1 C6 106.6(2)
C1 Fe1 C3 69.1(2)
C1 Fe1 C5 41.63(19)
C10 Fe1 C9 39.9(2)
C10 Fe1 C4 120.6(2)
C10 Fe1 C3 155.7(2)
C7 Fe1 C8 40.7(2)
C7 Fe1 C9 68.3(3)
C7 Fe1 C4 161.7(2)
C7 Fe1 C10 68.8(2)
C7 Fe1 C6 41.1(2)
C7 Fe1 C3 124.7(2)
C7 Fe1 C5 156.1(2)
C6 Fe1 C9 68.0(2)
C6 Fe1 C4 155.8(2)
C6 Fe1 C10 40.9(2)
C6 Fe1 C3 162.0(2)
C3 Fe1 C9 121.5(2)
C2 Fe1 C8 120.9(2)
C2 Fe1 C9 156.0(2)
C2 Fe1 C4 68.5(2)
C2 Fe1 C1 41.34(18)
C2 Fe1 C10 162.6(2)
C2 Fe1 C7 107.2(2)
C2 Fe1 C6 125.1(2)
C2 Fe1 C3 40.3(2)
C2 Fe1 C5 69.2(2)
C5 Fe1 C8 161.4(2)
C5 Fe1 C9 124.6(2)
C5 Fe1 C4 40.8(2)
C5 Fe1 C10 107.2(2)
C5 Fe1 C6 120.4(2)
C5 Fe1 C3 68.7(2)
C11 S2 Au2 113.30(17)
C11 S1 Au1 111.59(18)
Fe1 C8 H8 126.0
C9 C8 Fe1 70.3(3)
C9 C8 H8 125.8
C9 C8 C7 108.4(5)
C7 C8 Fe1 69.4(3)
C7 C8 H8 125.8
Fe1 C9 H9 126.7
C8 C9 Fe1 69.3(3)
C8 C9 H9 125.7
C10 C9 Fe1 69.9(3)
C10 C9 C8 108.7(5)
C10 C9 H9 125.7
Fe1 C4 H4 126.8
C3 C4 Fe1 69.7(3)
C3 C4 H4 126.0
C5 C4 Fe1 69.1(3)
C5 C4 H4 126.0
C5 C4 C3 108.0(5)
C2 C1 Fe1 69.1(3)
C2 C1 C5 106.5(4)
C2 C1 C11 126.6(4)
C5 C1 Fe1 69.4(3)
C5 C1 C11 126.5(4)
C11 C1 Fe1 120.8(3)
Fe1 C10 H10 126.0
C9 C10 Fe1 70.2(3)
C9 C10 H10 125.9
C9 C10 C6 108.2(5)
C6 C10 Fe1 69.4(3)
C6 C10 H10 125.9
Fe1 C7 H7 125.6
C8 C7 Fe1 69.8(3)
C8 C7 H7 126.3
C8 C7 C6 107.3(5)
C6 C7 Fe1 69.8(3)
C6 C7 H7 126.3
Fe1 C6 H6 126.5
C10 C6 Fe1 69.7(3)
C10 C6 C7 107.4(5)
C10 C6 H6 126.3
C7 C6 Fe1 69.0(3)
C7 C6 H6 126.3
Fe1 C3 H3 127.2
C4 C3 Fe1 69.6(3)
C4 C3 H3 125.9
C2 C3 Fe1 68.9(3)
C2 C3 C4 108.2(4)
C2 C3 H3 125.9
Fe1 C2 H2 125.9
C1 C2 Fe1 69.5(3)
C1 C2 H2 125.4
C3 C2 Fe1 70.8(3)
C3 C2 C1 109.2(4)
C3 C2 H2 125.4
Fe1 C5 H5 126.5
C4 C5 Fe1 70.1(3)
C4 C5 C1 108.0(4)
C4 C5 H5 126.0
C1 C5 Fe1 69.0(3)
C1 C5 H5 126.0
C33 C34 C35 118.8(6)
C33 C34 H34 120.6
C35 C34 H34 120.6
S1 C11 S2 125.5(3)
C1 C11 S2 116.8(4)
C1 C11 S1 117.6(4)
C12 P1 Au1 110.01(15)
C13 P1 Au1 113.89(17)
C13 P1 C12 106.5(2)
C19 P1 Au1 116.86(17)
C19 P1 C12 104.6(2)
C19 P1 C13 104.1(2)
C37 P4 Au2 109.55(16)
C50 P4 Au2 116.76(17)
C50 P4 C37 107.2(2)
C50 P4 C56 103.4(2)
C56 P4 Au2 116.09(17)
C56 P4 C37 102.6(2)
P3 C12 H12A 109.0
P3 C12 H12B 109.0
P1 C12 P3 113.1(3)
P1 C12 H12A 109.0
P1 C12 H12B 109.0
H12A C12 H12B 107.8
P2 C37 P4 113.5(2)
P2 C37 H37A 108.9
P2 C37 H37B 108.9
P4 C37 H37A 108.9
P4 C37 H37B 108.9
H37A C37 H37B 107.7
C13 C18 H18 119.9
C17 C18 H18 119.9
C17 C18 C13 120.2(5)
C18 C13 P1 116.5(4)
C14 C13 P1 124.0(4)
C14 C13 C18 119.4(5)
C13 C14 H14 120.0
C13 C14 C15 119.9(5)
C15 C14 H14 120.0
C14 C15 H15 119.4
C16 C15 C14 121.2(6)
C16 C15 H15 119.4
C50 C55 H55 120.0
C50 C55 C54 119.9(6)
C54 C55 H55 120.0
C55 C50 P4 119.3(4)
C55 C50 C51 119.7(5)
C51 C50 P4 120.9(4)
C54 C53 H53 120.1
C54 C53 C52 119.9(6)
C52 C53 H53 120.1
C50 C51 H51 120.1
C52 C51 C50 119.8(6)
C52 C51 H51 120.1
C55 C54 H54 119.9
C53 C54 C55 120.3(6)
C53 C54 H54 119.9
C53 C52 C51 120.4(6)
C53 C52 H52 119.8
C51 C52 H52 119.8
C57 C56 P4 121.9(4)
C57 C56 C61B 122.8(6)
C61B C56 P4 113.0(6)
C61A C56 P4 124.4(6)
C61A C56 C57 112.6(7)
C56 C57 H57 119.5
C56 C57 C58 121.0(7)
C58 C57 H57 119.5
C19 C20 H20 120.1
C21 C20 H20 120.1
C21 C20 C19 119.9(6)
C20 C19 P1 120.5(4)
C24 C19 P1 120.1(4)
C24 C19 C20 119.3(5)
C19 C24 H24 119.8
C19 C24 C23 120.5(5)
C23 C24 H24 119.8
C24 C23 H23 119.8
C22 C23 C24 120.4(6)
C22 C23 H23 119.8
C20 C21 H21 119.8
C20 C21 C22 120.5(6)
C22 C21 H21 119.8
C23 C22 C21 119.4(6)
C23 C22 H22 120.3
C21 C22 H22 120.3
C18 C17 H17 120.4
C16 C17 C18 119.3(5)
C16 C17 H17 120.4
C15 C16 C17 119.9(5)
C15 C16 H16 120.0
C17 C16 H16 120.0
C58 C59 H59A 120.8
C58 C59 H59 121.1
C58 C59 C60B 118.3(6)
C60B C59 H59A 120.8
C60A C59 H59 121.1
C60A C59 C58 117.8(8)
C57 C58 H58 120.2
C59 C58 C57 119.7(7)
C59 C58 H58 120.2
C56 C61B H61B 121.1
C60B C61B C56 117.7(11)
C60B C61B H61B 121.1
C59 C60B H60B 122.2
C61B C60B C59 115.6(10)
C61B C60B H60B 122.2
C56 C61A H61A 118.7
C56 C61A C60A 122.6(11)
C60A C61A H61A 118.7
C59 C60A C61A 123.9(12)
C59 C60A H60A 118.1
C61A C60A H60A 118.1

loop_
_geom_bond_atom_site_label_1
_geom_bond_atom_site_label_2
_geom_bond_distance
Au1 Au2 2.9461(2)
Au1 P2 2.3007(12)
Au1 S1 2.6773(14)
Au1 P1 2.3309(11)
Au2 P3 2.3104(12)
Au2 S2 2.6511(13)
Au2 P4 2.3408(12)
P3 C25 1.818(5)
P3 C31 1.811(5)
P3 C12 1.830(4)
P2 C38 1.809(5)
P2 C44 1.821(5)
P2 C37 1.821(4)
C36 H36 0.9300
C36 C31 1.385(7)
C36 C35 1.383(8)
C49 H49 0.9300
C49 C44 1.387(7)
C49 C48 1.385(7)
C45 H45 0.9300
C45 C44 1.377(7)
C45 C46 1.391(7)
C38 C43 1.396(7)
C38 C39 1.393(7)
C25 C26 1.399(7)
C25 C30 1.384(7)
C26 H26 0.9300
C26 C27 1.389(8)
C47 H47 0.9300
C47 C46 1.376(8)
C47 C48 1.373(8)
C42 H42 0.9300
C42 C43 1.392(7)
C42 C41 1.370(8)
C28 H28 0.9300
C28 C27 1.371(8)
C28 C29 1.372(8)
C27 H27 0.9300
C30 H30 0.9300
C30 C29 1.387(7)
C33 H33 0.9300
C33 C32 1.394(8)
C33 C34 1.365(9)
C32 H32 0.9300
C32 C31 1.397(7)
C29 H29 0.9300
C43 H43 0.9300
C40 H40 0.9300
C40 C39 1.390(7)
C40 C41 1.384(8)
C46 H46 0.9300
C39 H39 0.9300
C48 H48 0.9300
C41 H41 0.9300
C35 H35 0.9300
C35 C34 1.370(9)
Fe1 C8 2.040(6)
Fe1 C9 2.054(6)
Fe1 C4 2.052(5)
Fe1 C1 2.032(5)
Fe1 C10 2.050(6)
Fe1 C7 2.035(5)
Fe1 C6 2.046(6)
Fe1 C3 2.053(5)
Fe1 C2 2.027(5)
Fe1 C5 2.038(5)
S2 C11 1.708(5)
S1 C11 1.693(5)
C8 H8 0.9300
C8 C9 1.413(8)
C8 C7 1.419(8)
C9 H9 0.9300
C9 C10 1.399(8)
C4 H4 0.9300
C4 C3 1.428(7)
C4 C5 1.426(7)
C1 C2 1.433(6)
C1 C5 1.446(7)
C1 C11 1.455(7)
C10 H10 0.9300
C10 C6 1.432(8)
C7 H7 0.9300
C7 C6 1.434(8)
C6 H6 0.9300
C3 H3 0.9300
C3 C2 1.407(7)
C2 H2 0.9300
C5 H5 0.9300
C34 H34 0.9300
P1 C12 1.827(5)
P1 C13 1.818(5)
P1 C19 1.817(5)
P4 C37 1.831(5)
P4 C50 1.816(5)
P4 C56 1.825(5)
C12 H12A 0.9700
C12 H12B 0.9700
C37 H37A 0.9700
C37 H37B 0.9700
C18 H18 0.9300
C18 C13 1.406(7)
C18 C17 1.395(7)
C13 C14 1.377(7)
C14 H14 0.9300
C14 C15 1.383(7)
C15 H15 0.9300
C15 C16 1.375(9)
C55 H55 0.9300
C55 C50 1.383(7)
C55 C54 1.393(8)
C50 C51 1.397(7)
C53 H53 0.9300
C53 C54 1.379(10)
C53 C52 1.381(10)
C51 H51 0.9300
C51 C52 1.386(8)
C54 H54 0.9300
C52 H52 0.9300
C56 C57 1.355(9)
C56 C61B 1.460(13)
C56 C61A 1.324(12)
C57 H57 0.9300
C57 C58 1.410(8)
C20 H20 0.9300
C20 C19 1.404(7)
C20 C21 1.377(8)
C19 C24 1.369(7)
C24 H24 0.9300
C24 C23 1.390(8)
C23 H23 0.9300
C23 C22 1.374(9)
C21 H21 0.9300
C21 C22 1.388(10)
C22 H22 0.9300
C17 H17 0.9300
C17 C16 1.389(9)
C16 H16 0.9300
C59 H59A 0.9300
C59 H59 0.9300
C59 C58 1.344(11)
C59 C60B 1.639(15)
C59 C60A 1.176(14)
C58 H58 0.9300
C61B H61B 0.9300
C61B C60B 1.380(16)
C60B H60B 0.9300
C61A H61A 0.9300
C61A C60A 1.401(17)
C60A H60A 0.9300

loop_
_platon_squeeze_void_nr
_platon_squeeze_void_average_x
_platon_squeeze_void_average_y
_platon_squeeze_void_average_z
_platon_squeeze_void_volume
_platon_squeeze_void_count_electrons
_platon_squeeze_void_content
1 0.054 0.030 0.304 217 71 ' '
2 -0.055 -0.030 0.696 217 71 ' '
3 0.445 0.530 0.196 217 71 ' '
4 0.554 0.470 0.804 217 71 ' '
